data_4322272
loop_
_publ_author_name
'Pamela J. Hagrman'
'Jon Zubieta'

_publ_section_title
;
 Solid-State Coordination Chemistry of Metal Oxides: Hydrothermal
 Synthesis and Structural Characterization of o-Phenanthroline-Ligated
 Copper- and Zinc-Molybdenum Oxides
;
_journal_name_full 'Inorganic Chemistry'
_journal_page_first 4480
_journal_page_last 4485
_journal_paper_doi 10.1021/ic990340p
_journal_volume 38
_journal_year 1999
_chemical_formula_sum 'C24 H16 Cu Mo4 N4 O13'
_chemical_formula_weight 1015.71
_chemical_name_systematic
; 
 ? 
;
_space_group_IT_number 14
_symmetry_cell_setting monoclinic
_symmetry_space_group_name_Hall '-P 2ybc'
_symmetry_space_group_name_H-M 'P 1 21/c 1'
_atom_sites_solution_hydrogens geom
_atom_sites_solution_primary direct
_atom_sites_solution_secondary difmap
_audit_creation_method SHELXL
_cell_angle_alpha 90.00
_cell_angle_beta 97.99
_cell_angle_gamma 90.00
_cell_formula_units_Z 4
_cell_length_a 10.5218(3)
_cell_length_b 12.1113(4)
_cell_length_c 22.0125(7)
_cell_measurement_temperature 293(2)
_cell_volume 2777.88(15)
_computing_structure_refinement 'SHELXL-93 (Sheldrick, 1993)'
_computing_structure_solution 'SHELXS-86 (Sheldrick, 1990)'
_diffrn_ambient_temperature 293(2)
_diffrn_measurement_device 'Bruker SMART-CCD'
_diffrn_radiation_monochromator graphite
_diffrn_radiation_source 'fine-focus sealed tube'
_diffrn_radiation_type MoK\a
_diffrn_radiation_wavelength 0.71073
_diffrn_reflns_av_R_equivalents 0.0735
_diffrn_reflns_av_sigmaI/netI 0.0962
_diffrn_reflns_limit_h_max 10
_diffrn_reflns_limit_h_min -14
_diffrn_reflns_limit_k_max 15
_diffrn_reflns_limit_k_min -16
_diffrn_reflns_limit_l_max 28
_diffrn_reflns_limit_l_min -29
_diffrn_reflns_number 17326
_diffrn_reflns_theta_max 28.27
_diffrn_reflns_theta_min 1.87
_exptl_absorpt_coefficient_mu 2.587
_exptl_crystal_colour Green
_exptl_crystal_density_diffrn 2.429
_exptl_crystal_description Plate
_exptl_crystal_F_000 1956
_exptl_crystal_size_max 0.30
_exptl_crystal_size_mid 0.25
_exptl_crystal_size_min 0.15
_refine_diff_density_max 1.609
_refine_diff_density_min -2.445
_refine_diff_density_rms 0.267
_refine_ls_extinction_method none
_refine_ls_goodness_of_fit_all 0.958
_refine_ls_goodness_of_fit_obs 1.127
_refine_ls_matrix_type full
_refine_ls_number_parameters 415
_refine_ls_number_reflns 6565
_refine_ls_number_restraints 0
_refine_ls_restrained_S_all 0.958
_refine_ls_restrained_S_obs 1.127
_refine_ls_R_factor_all 0.0950
_refine_ls_R_factor_obs 0.0622
_refine_ls_shift/esd_max -0.150
_refine_ls_shift/esd_mean 0.005
_refine_ls_structure_factor_coef Fsqd
_refine_ls_weighting_details 'w=1/[\s^2^(Fo^2^)+(0.0887P)^2^+0.0000P] where P=(Fo^2^+2Fc^2^)/3'
_refine_ls_weighting_scheme calc
_refine_ls_wR_factor_all 0.1617
_refine_ls_wR_factor_obs 0.1484
_reflns_number_observed 4121
_reflns_number_total 6565
_reflns_observed_criterion >2sigma(I)
_cod_data_source_file ic990340p_1.cif
_cod_data_source_block MOXI-27
_cod_depositor_comments
;
The following automatic conversions were performed:

'_refine_ls_weighting_scheme' value 'calc
w=1/[\s^2^(Fo^2^)+(0.0887P)^2^+0.0000P] where P=(Fo^2^+2Fc^2^)/3' was
changed to 'calc'. New tag '_refine_ls_weighting_details' was
created. The value of the new tag was set to
'w=1/[\s^2^(Fo^2^)+(0.0887P)^2^+0.0000P] where P=(Fo^2^+2Fc^2^)/3'.

Automatic conversion script
Id: cif_fix_values 3143 2015-03-26 13:38:13Z robertas 
;
_cod_original_cell_volume 2777.89(15)
_cod_database_code 4322272

loop_
_symmetry_equiv_pos_as_xyz
'x, y, z'
'-x, y+1/2, -z+1/2'
'-x, -y, -z'
'x, -y-1/2, z-1/2'

loop_
_atom_site_aniso_label
_atom_site_aniso_U_11
_atom_site_aniso_U_22
_atom_site_aniso_U_33
_atom_site_aniso_U_23
_atom_site_aniso_U_13
_atom_site_aniso_U_12
Mo1 0.0289(4) 0.0237(3) 0.0264(3) -0.0006(3) -0.0072(3) -0.0020(3)
Mo2 0.0280(3) 0.0213(3) 0.0289(3) 0.0019(3) -0.0019(3) -0.0004(3)
Mo3 0.0284(4) 0.0245(3) 0.0250(3) -0.0044(3) -0.0064(3) 0.0010(3)
Mo4 0.0378(4) 0.0239(3) 0.0269(3) -0.0024(3) -0..0009(3) -0.0002(3)
Cu5 0.0330(5) 0.0258(5) 0.0298(5) 0.0010(4) -0.0099(4) -0.0014(4)
O1 0.027(3) 0.054(4) 0.034(3) -0.001(3) -0.003(2) -0.005(3)
O2 0.047(4) 0.034(3) 0.047(4) 0.006(3) -0.002(3) -0.003(3)
O3 0.060(4) 0.032(3) 0.032(3) 0.004(2) 0.000(3) 0.010(3)
O4 0.032(3) 0.028(3) 0.032(3) -0.008(2) -0.009(2) -0.001(2)
O5 0.032(3) 0.042(3) 0.033(3) 0.002(2) -0.004(2) -0.005(2)
O6 0.040(3) 0.022(3) 0.057(4) 0.002(3) -0.017(3) -0.003(2)
O7 0.029(3) 0.024(3) 0.035(3) -0.001(2) -0.004(2) -0.001(2)
O8 0.044(4) 0.058(4) 0.033(3) -0.001(3) 0.000(3) 0.018(3)
O9 0.038(3) 0.036(3) 0.053(4) -0.004(3) -0.011(3) -0.006(3)
O10 0.042(3) 0.031(3) 0.030(3) 0.001(2) 0.000(3) 0.007(2)
O11 0.034(3) 0.037(3) 0.025(3) -0.002(2) -0.004(2) 0.000(2)
O12 0.041(3) 0.047(4) 0.039(3) -0.008(3) -0.005(3) 0.003(3)
O13 0.065(4) 0.030(3) 0.045(4) 0.007(3) 0.009(3) 0.006(3)
N1 0.023(3) 0.025(3) 0.027(3) -0.002(3) -0.004(3) -0.004(2)
N2 0.034(4) 0.025(3) 0.035(4) -0.005(3) -0.001(3) -0.002(3)
N3 0.035(4) 0.029(3) 0.027(3) 0.000(3) -0.001(3) -0.001(3)
N4 0.028(3) 0.025(3) 0.038(4) -0.002(3) -0.001(3) -0.002(3)
C1 0.032(4) 0.022(4) 0.044(5) -0.006(3) 0.005(4) 0.001(3)
C2 0.032(4) 0.032(4) 0.039(5) -0.007(4) 0.001(4) -0.006(3)
C3 0.037(5) 0.037(5) 0.039(5) 0.000(4) -0.009(4) -0.009(4)
C4 0.025(4) 0.038(4) 0.032(4) -0.003(3) -0.006(3) -0.002(3)
C5 0.030(4) 0.029(4) 0.027(4) -0.002(3) 0.002(3) -0.008(3)
C6 0.041(5) 0.045(5) 0.043(5) 0.001(4) -0.018(4) 0.004(4)
C7 0.042(5) 0.036(5) 0.050(5) 0.003(4) -0.010(4) 0.009(4)
C8 0.040(5) 0.024(4) 0.042(5) 0.001(3) -0.001(4) 0.002(3)
C9 0.034(4) 0.024(4) 0.032(4) -0.002(3) -0.003(3) -0.003(3)
C10 0.052(6) 0.026(4) 0.051(5) -0.005(4) 0.000(5) 0.008(4)
C11 0.064(6) 0.029(4) 0.046(5) -0.017(4) -0.003(5) 0.002(4)
C12 0.051(5) 0.035(4) 0.032(4) -0.012(4) -0.013(4) -0.002(4)
C21 0.041(5) 0.039(5) 0.028(4) 0.000(4) -0.002(4) -0.005(4)
C22 0.039(5) 0.043(5) 0.035(4) -0.010(4) 0.002(4) -0.011(4)
C23 0.043(5) 0.048(5) 0.032(4) -0.011(4) -0.009(4) 0.012(4)
C24 0.035(4) 0.035(4) 0.027(4) -0.004(3) -0.001(3) 0.004(3)
C25 0.033(4) 0.029(4) 0.027(4) -0.001(3) -0.005(3) 0.002(3)
C26 0.050(5) 0.042(5) 0.034(4) 0.001(4) -0.004(4) 0.013(4)
C27 0.065(6) 0.030(4) 0.034(4) 0.001(4) -0.001(4) 0.019(4)
C28 0.044(5) 0.030(4) 0.033(4) 0.003(3) 0.001(4) 0.010(4)
C29 0.036(4) 0.026(4) 0.028(4) -0.002(3) -0.002(3) 0.000(3)
C30 0.051(5) 0.030(4) 0.040(5) 0.007(4) 0.010(4) 0.003(4)
C31 0.042(5) 0.031(4) 0.045(5) -0.003(4) 0.002(4) -0.013(4)
C32 0.034(5) 0.035(4) 0.041(5) 0.000(4) -0.007(4) 0.000(3)

loop_
_atom_site_label
_atom_site_type_symbol
_atom_site_fract_x
_atom_site_fract_y
_atom_site_fract_z
_atom_site_U_iso_or_equiv
_atom_site_thermal_displace_type
_atom_site_occupancy
_atom_site_calc_flag
_atom_site_refinement_flags
_atom_site_disorder_group
Mo1 Mo 0.07909(6) -0.25631(5) -0.03747(3) 0.0274(2) Uani 1 d . .
Mo2 Mo -0.11655(6) -0.05536(5) 0.04563(3) 0.0266(2) Uani 1 d . .
Mo3 Mo 0.16139(6) 0.12436(5) 0.12362(3) 0.0269(2) Uani 1 d . .
Mo4 Mo 0.25237(7) -0.12883(5) 0.08838(3) 0.0300(2) Uani 1 d . .
Cu5 Cu 0.27607(9) -0.25334(7) -0.16936(4) 0.0309(2) Uani 1 d . .
O1 O 0.1432(5) -0.2867(5) -0.1032(2) 0.0389(13) Uani 1 d . .
O2 O 0.0765(6) -0.3781(5) -0.0003(3) 0.0436(15) Uani 1 d . .
O3 O 0.0053(6) -0.1592(5) 0.0484(2) 0.0419(14) Uani 1 d . .
O4 O 0.2249(5) -0.1847(4) 0.0069(2) 0.0318(12) Uani 1 d . .
O5 O -0.2299(5) -0.0920(5) 0.0891(2) 0.0364(13) Uani 1 d . .
O6 O -0.0455(6) 0.0714(4) 0.0750(3) 0.0417(14) Uani 1 d . .
O7 O 0.0976(5) 0.2402(4) 0.0670(2) 0.0301(12) Uani 1 d . .
O8 O 0.0984(6) 0.1596(5) 0.1875(3) 0.046(2) Uani 1 d . .
O9 O 0.3161(5) 0.1640(5) 0.1393(3) 0.0437(14) Uani 1 d . .
O10 O 0.1934(5) 0.0385(4) 0.0310(2) 0.0347(13) Uani 1 d . .
O11 O 0.1733(5) -0.0320(4) 0.1395(2) 0.0325(12) Uani 1 d . .
O12 O 0.4073(6) -0.0876(5) 0.0952(3) 0.0431(14) Uani 1 d . .
O13 O 0.2568(6) -0.2469(4) 0.1309(3) 0.046(2) Uani 1 d . .
N1 N 0.4133(6) -0.2467(5) -0.0982(3) 0.0258(13) Uani 1 d . .
N2 N 0.3401(6) -0.4173(5) -0.1726(3) 0.0319(15) Uani 1 d . .
N3 N 0.1322(6) -0.2548(5) -0.2369(3) 0.0309(14) Uani 1 d . .
N4 N 0.3145(6) -0.1059(5) -0.2097(3) 0.0306(14) Uani 1 d . .
C1 C 0.4439(7) -0.1635(6) -0.0613(4) 0.033(2) Uani 1 d . .
H1A H 0.3980(7) -0.0980(6) -0.0682(4) 0.039 Uiso 1 calc R .
C2 C 0.5434(7) -0.1689(7) -0.0116(4) 0.035(2) Uani 1 d . .
H2A H 0.5625(7) -0.1079(7) 0.0137(4) 0.042 Uiso 1 calc R .
C3 C 0.6113(8) -0.2637(7) -0.0010(4) 0.039(2) Uani 1 d . .
H3A H 0.6778(8) -0.2679(7) 0.0315(4) 0.047 Uiso 1 calc R .
C4 C 0.5806(7) -0.3563(7) -0.0395(4) 0.033(2) Uani 1 d . .
C5 C 0.4801(7) -0.3437(6) -0.0873(3) 0.029(2) Uani 1 d . .
C6 C 0.6472(9) -0.4588(7) -0.0321(4) 0.045(2) Uani 1 d . .
H6A H 0.7191(9) -0.4650(7) -0.0025(4) 0.054 Uiso 1 calc R .
C7 C 0.6082(8) -0.5474(7) -0.0672(4) 0.044(2) Uani 1 d . .
H7A H 0.6504(8) -0.6146(7) -0.0602(4) 0.053 Uiso 1 calc R .
C8 C 0.5011(8) -0.5379(6) -0.1157(4) 0.036(2) Uani 1 d . .
C9 C 0.4395(8) -0.4354(6) -0.1267(3) 0.031(2) Uani 1 d . .
C10 C 0.4551(9) -0.6247(7) -0.1562(4) 0.043(2) Uani 1 d . .
H10A H 0.4923(9) -0.6944(7) -0.1514(4) 0.052 Uiso 1 calc R .
C11 C 0.3573(10) -0.6060(7) -0.2017(4) 0.048(2) Uani 1 d . .
H11A H 0.3263(10) -0.6633(7) -0.2278(4) 0.057 Uiso 1 calc R .
C12 C 0.3029(9) -0.5016(7) -0.2097(4) 0.041(2) Uani 1 d . .
H12A H 0.2378(9) -0.4902(7) -0.2422(4) 0.050 Uiso 1 calc R .
C21 C 0.0406(8) -0.3306(7) -0.2491(3) 0.036(2) Uani 1 d . .
H21A H 0.0444(8) -0.3933(7) -0.2245(3) 0.044 Uiso 1 calc R .
C22 C -0.0598(8) -0.3207(7) -0.2964(4) 0.039(2) Uani 1 d . .
H22A H -0.1228(8) -0.3750(7) -0.3031(4) 0.047 Uiso 1 calc R .
C23 C -0.0647(9) -0.2285(7) -0.3337(4) 0.042(2) Uani 1 d . .
H23A H -0.1310(9) -0.2200(7) -0.3660(4) 0.050 Uiso 1 calc R .
C24 C 0.0304(8) -0.1486(6) -0.3225(3) 0.033(2) Uani 1 d . .
C25 C 0.1261(8) -0.1633(6) -0.2737(3) 0.031(2) Uani 1 d . .
C26 C 0.0388(9) -0.0517(7) -0.3614(4) 0.043(2) Uani 1 d . .
H26A H -0.0230(9) -0.0410(7) -0.3954(4) 0.051 Uiso 1 calc R .
C27 C 0.1347(9) 0.0224(7) -0.3489(4) 0.044(2) Uani 1 d . .
H27A H 0.1381(9) 0.0829(7) -0.3747(4) 0.053 Uiso 1 calc R .
C28 C 0.2317(8) 0.0097(6) -0.2963(4) 0.036(2) Uani 1 d . .
C29 C 0.2274(8) -0.0845(6) -0.2600(3) 0.031(2) Uani 1 d . .
C30 C 0.3329(9) 0.0843(7) -0.2786(4) 0.040(2) Uani 1 d . .
H30A H 0.3397(9) 0.1485(7) -0.3011(4) 0.048 Uiso 1 calc R .
C31 C 0.4195(8) 0.0629(7) -0.2292(4) 0.040(2) Uani 1 d . .
H31A H 0.4861(8) 0.1125(7) -0.2178(4) 0.048 Uiso 1 calc R .
C32 C 0.4106(8) -0.0337(7) -0.1946(4) 0.038(2) Uani 1 d . .
H32A H 0.4721(8) -0.0477(7) -0.1609(4) 0.045 Uiso 1 calc R .

loop_
_atom_type_symbol
_atom_type_description
_atom_type_scat_dispersion_real
_atom_type_scat_dispersion_imag
_atom_type_scat_source
C C 0.0033 0.0016 'International Tables Vol C Tables 4.2.6.8 and 6.1.1.4'
H H 0.0000 0.0000 'International Tables Vol C Tables 4.2.6.8 and 6.1.1.4'
N N 0.0061 0.0033 'International Tables Vol C Tables 4.2.6.8 and 6.1.1.4'
O O 0.0106 0.0060 'International Tables Vol C Tables 4.2.6.8 and 6.1.1.4'
Cu Cu 0.3201 1.2651 'International Tables Vol C Tables 4.2.6.8 and 6.1.1.4'
Mo Mo -1.6832 0.6857 'International Tables Vol C Tables 4.2.6.8 and 6.1.1.4'

loop_
_geom_angle_atom_site_label_1
_geom_angle_atom_site_label_2
_geom_angle_atom_site_label_3
_geom_angle
_geom_angle_site_symmetry_1
_geom_angle_site_symmetry_3
_geom_angle_publ_flag
O2 Mo1 O1 104.8(3) . . ?
O2 Mo1 O7 100.1(3) . 3 ?
O1 Mo1 O7 102.4(2) . 3 ?
O2 Mo1 O4 102.4(3) . . ?
O1 Mo1 O4 98.4(2) . . ?
O7 Mo1 O4 144.1(2) 3 . ?
O2 Mo1 O6 166.4(3) . 3 ?
O1 Mo1 O6 88.1(3) . 3 ?
O7 Mo1 O6 72.2(2) 3 3 ?
O4 Mo1 O6 79.7(2) . 3 ?
O2 Mo1 O3 91.0(2) . . ?
O1 Mo1 O3 163.4(2) . . ?
O7 Mo1 O3 79.2(2) 3 . ?
O4 Mo1 O3 72.8(2) . . ?
O6 Mo1 O3 76.6(2) 3 . ?
O5 Mo2 O10 107.7(3) . 3 ?
O5 Mo2 O6 108.3(3) . . ?
O10 Mo2 O6 110.9(2) 3 . ?
O5 Mo2 O3 110.8(3) . . ?
O10 Mo2 O3 110.0(2) 3 . ?
O6 Mo2 O3 109.2(3) . . ?
O9 Mo3 O8 103.7(3) . . ?
O9 Mo3 O11 101.9(3) . . ?
O8 Mo3 O11 96.9(3) . . ?
O9 Mo3 O7 99.5(3) . . ?
O8 Mo3 O7 102.2(3) . . ?
O11 Mo3 O7 146.9(2) . . ?
O9 Mo3 O10 93.0(2) . . ?
O8 Mo3 O10 162.1(3) . . ?
O11 Mo3 O10 73.1(2) . . ?
O7 Mo3 O10 80.8(2) . . ?
O9 Mo3 O6 165.2(3) . . ?
O8 Mo3 O6 90.2(3) . . ?
O11 Mo3 O6 81.3(2) . . ?
O7 Mo3 O6 72.0(2) . . ?
O10 Mo3 O6 73.9(2) . . ?
O12 Mo4 O13 104.3(3) . . ?
O12 Mo4 O11 105.2(2) . . ?
O13 Mo4 O11 100.0(3) . . ?
O12 Mo4 O4 102.0(2) . . ?
O13 Mo4 O4 102.0(3) . . ?
O11 Mo4 O4 139.3(2) . . ?
O12 Mo4 O10 88.4(2) . . ?
O13 Mo4 O10 166.6(3) . . ?
O11 Mo4 O10 71.9(2) . . ?
O4 Mo4 O10 79.1(2) . . ?
N3 Cu5 N1 176.3(3) . . ?
N3 Cu5 N4 81.9(3) . . ?
N1 Cu5 N4 98.1(2) . . ?
N3 Cu5 N2 100.5(3) . . ?
N1 Cu5 N2 82.1(2) . . ?
N4 Cu5 N2 136.2(3) . . ?
N3 Cu5 O1 90.3(2) . . ?
N1 Cu5 O1 86.8(2) . . ?
N4 Cu5 O1 128.9(2) . . ?
N2 Cu5 O1 94.9(2) . . ?
Mo1 O1 Cu5 151.7(3) . . ?
Mo2 O3 Mo1 127.9(3) . . ?
Mo4 O4 Mo1 130.6(3) . . ?
Mo2 O6 Mo3 134.9(3) . . ?
Mo2 O6 Mo1 130.1(3) . 3 ?
Mo3 O6 Mo1 89.1(2) . 3 ?
Mo1 O7 Mo3 122.2(3) 3 . ?
Mo2 O10 Mo3 132.1(3) 3 . ?
Mo2 O10 Mo4 129.8(3) 3 . ?
Mo3 O10 Mo4 88.6(2) . . ?
Mo4 O11 Mo3 121.6(3) . . ?
C1 N1 C5 118.4(6) . . ?
C1 N1 Cu5 127.8(5) . . ?
C5 N1 Cu5 113.7(5) . . ?
C12 N2 C9 117.4(7) . . ?
C12 N2 Cu5 132.6(6) . . ?
C9 N2 Cu5 110.0(5) . . ?
C21 N3 C25 117.8(7) . . ?
C21 N3 Cu5 128.1(5) . . ?
C25 N3 Cu5 114.1(5) . . ?
C32 N4 C29 118.4(7) . . ?
C32 N4 Cu5 130.1(6) . . ?
C29 N4 Cu5 111.5(5) . . ?
N1 C1 C2 122.7(7) . . ?
C3 C2 C1 119.4(7) . . ?
C2 C3 C4 119.8(8) . . ?
C5 C4 C3 116.9(7) . . ?
C5 C4 C6 119.5(7) . . ?
C3 C4 C6 123.7(7) . . ?
N1 C5 C4 122.8(7) . . ?
N1 C5 C9 117.0(7) . . ?
C4 C5 C9 120.1(7) . . ?
C7 C6 C4 121.3(8) . . ?
C6 C7 C8 120.2(8) . . ?
C9 C8 C10 116.0(7) . . ?
C9 C8 C7 119.4(7) . . ?
C10 C8 C7 124.6(7) . . ?
N2 C9 C8 123.8(7) . . ?
N2 C9 C5 117.0(7) . . ?
C8 C9 C5 119.2(7) . . ?
C11 C10 C8 119.9(8) . . ?
C10 C11 C12 120.2(8) . . ?
N2 C12 C11 122.7(8) . . ?
N3 C21 C22 123.3(8) . . ?
C21 C22 C23 118.6(8) . . ?
C22 C23 C24 119.5(8) . . ?
C25 C24 C23 118.5(7) . . ?
C25 C24 C26 117.6(7) . . ?
C23 C24 C26 123.8(8) . . ?
N3 C25 C24 122.4(7) . . ?
N3 C25 C29 116.3(7) . . ?
C24 C25 C29 121.3(7) . . ?
C27 C26 C24 121.3(8) . . ?
C26 C27 C28 121.2(8) . . ?
C29 C28 C30 116.6(7) . . ?
C29 C28 C27 118.1(8) . . ?
C30 C28 C27 125.3(8) . . ?
N4 C29 C28 123.3(7) . . ?
N4 C29 C25 116.2(7) . . ?
C28 C29 C25 120.4(7) . . ?
C31 C30 C28 120.2(7) . . ?
C30 C31 C32 120.7(8) . . ?
N4 C32 C31 120.8(8) . . ?

loop_
_geom_bond_atom_site_label_1
_geom_bond_atom_site_label_2
_geom_bond_distance
_geom_bond_site_symmetry_2
_geom_bond_publ_flag
Mo1 O2 1.689(6) . ?
Mo1 O1 1.719(5) . ?
Mo1 O7 1.892(5) 3 ?
Mo1 O4 1.909(5) . ?
Mo1 O6 2.396(5) 3 ?
Mo1 O3 2.443(5) . ?
Mo2 O5 1.690(5) . ?
Mo2 O10 1.778(5) 3 ?
Mo2 O6 1.788(5) . ?
Mo2 O3 1.791(6) . ?
Mo3 O9 1.686(6) . ?
Mo3 O8 1.691(5) . ?
Mo3 O11 1.926(5) . ?
Mo3 O7 1.934(5) . ?
Mo3 O10 2.354(5) . ?
Mo3 O6 2.376(6) . ?
Mo4 O12 1.691(6) . ?
Mo4 O13 1.706(5) . ?
Mo4 O11 1.896(5) . ?
Mo4 O4 1.901(5) . ?
Mo4 O10 2.423(5) . ?
Cu5 N3 1.969(6) . ?
Cu5 N1 1.979(6) . ?
Cu5 N4 2.059(6) . ?
Cu5 N2 2.101(6) . ?
Cu5 O1 2.192(5) . ?
O6 Mo1 2.396(5) 3 ?
O7 Mo1 1.892(5) 3 ?
O10 Mo2 1.778(5) 3 ?
N1 C1 1.305(9) . ?
N1 C5 1.373(9) . ?
N2 C12 1.332(9) . ?
N2 C9 1.367(9) . ?
N3 C21 1.331(10) . ?
N3 C25 1.369(9) . ?
N4 C32 1.344(10) . ?
N4 C29 1.360(9) . ?
C1 C2 1.407(10) . ?
C2 C3 1.355(11) . ?
C3 C4 1.416(11) . ?
C4 C5 1.394(10) . ?
C4 C6 1.424(11) . ?
C5 C9 1.437(10) . ?
C6 C7 1.353(12) . ?
C7 C8 1.445(11) . ?
C8 C9 1.406(10) . ?
C8 C10 1.419(11) . ?
C10 C11 1.352(12) . ?
C11 C12 1.389(11) . ?
C21 C22 1.383(11) . ?
C22 C23 1.383(12) . ?
C23 C24 1.389(12) . ?
C24 C25 1.379(10) . ?
C24 C26 1.462(11) . ?
C25 C29 1.431(11) . ?
C26 C27 1.350(13) . ?
C27 C28 1.441(11) . ?
C28 C29 1.398(11) . ?
C28 C30 1.410(12) . ?
C30 C31 1.343(11) . ?
C31 C32 1.406(11) . ?
